data_7160055
loop_
_publ_author_name
'Natarajan, Pradeep'
'Chatterjee, Arpita'
'J, Siddharth Jaya Sajeevan'
'Peruncheralathan, Saravanan'

_publ_section_title
;
 Unexpected dearomatization of <i>N</i>-protected 5-aminopyrazoles at
 ambient temperature: a simple route to highly functionalized pyrazolines.
;
_journal_issue 31
_journal_name_full 'Organic &amp; biomolecular chemistry'
_journal_page_first 6288
_journal_page_last 6293
_journal_paper_doi 10.1039/d4ob00879k
_journal_volume 22
_journal_year 2024
_chemical_formula_moiety 'C25 H23 N3 O4 S'
_chemical_formula_sum 'C25 H23 N3 O4 S'
_chemical_formula_weight 461.52
_space_group_crystal_system monoclinic
_space_group_IT_number 14
_space_group_name_Hall '-P 2yn'
_space_group_name_H-M_alt 'P 1 21/n 1'
_atom_sites_solution_hydrogens geom
_atom_sites_solution_primary iterative
_audit_creation_date 2024-05-23
_audit_creation_method
;
Olex2 1.5
(compiled 2024.02.16 svn.r378c4104 for OlexSys, GUI svn.r6928)
;
_audit_update_record
;
2024-05-24 deposited with the CCDC.	2024-07-16 downloaded from the CCDC.
;
_cell_angle_alpha 90
_cell_angle_beta 101.061(3)
_cell_angle_gamma 90
_cell_formula_units_Z 4
_cell_length_a 13.6412(4)
_cell_length_b 10.7301(2)
_cell_length_c 16.2702(4)
_cell_measurement_reflns_used 14432
_cell_measurement_temperature 259(8)
_cell_measurement_theta_max 78.0700
_cell_measurement_theta_min 3.8580
_cell_volume 2337.25(10)
_computing_cell_refinement 'CrysAlisPro 1.171.42.89a (Rigaku OD, 2023)'
_computing_data_collection 'CrysAlisPro 1.171.42.89a (Rigaku OD, 2023)'
_computing_data_reduction 'CrysAlisPro 1.171.42.89a (Rigaku OD, 2023)'
_computing_molecular_graphics 'Olex2 1.5 (Dolomanov et al., 2009)'
_computing_publication_material 'Olex2 1.5 (Dolomanov et al., 2009)'
_computing_structure_refinement 'SHELXL 2018/3 (Sheldrick, 2015)'
_computing_structure_solution 'olex2.solve 1.5 (Bourhis et al., 2015)'
_diffrn_ambient_temperature 259(8)
_diffrn_detector_area_resol_mean 5.8140
_diffrn_detector_type 'Pilatus 200K'
_diffrn_measured_fraction_theta_full 0.999
_diffrn_measured_fraction_theta_max 0.973
_diffrn_measurement_details
;
List of Runs (angles in degrees, time in seconds):

  # Type    Start    End  Width  t~exp~   \w     \q     \k     \f   Frames
#--------------------------------------------------------------------------
  1  \w   -101.00 -26.00   0.50    0.47    --  -38.50 -60.00 -14.00  150
  2  \w    -51.00  24.00   0.50    0.47    --  -38.50  60.00 125.00  150
  3  \w     37.00 112.00   0.50    0.47    --   49.56  60.00 125.00  150
  4  \w    -13.00  62.00   0.50    0.47    --   49.56 -60.00 -14.00  150
  5  \w     95.00 170.00   0.50    1.91    --  107.46  60.00 125.00  150
  6  \w     45.00 120.00   0.50    1.91    --  107.46 -60.00 -14.00  150
  7  \w    -42.00  28.00   0.50    0.47    --  -38.50  37.00 -90.00  140
  8  \w     28.00  99.00   0.50    0.47    --   49.56-125.00 -30.00  142
  9  \w     28.00  99.00   0.50    0.47    --   49.56-125.00-150.00  142
 10  \w     45.00 121.00   0.50    1.91    --  107.46 -61.00-180.00  152
 11  \w     43.00 108.00   0.50    1.91    --  107.46 -45.00  60.00  130
 12  \w    110.00 167.00   0.50    1.91    --  107.46  77.00 -30.00  114
 13  \w     53.00  95.00   0.50    1.91    --  107.46 -94.00 120.00   84
 14  \w     45.00 111.00   0.50    1.91    --  107.46 -30.00 -90.00  132
 15  \w     46.00 110.00   0.50    1.91    --  107.46 -61.00-120.00  128
 16  \w     40.00 106.00   0.50    1.91    --  107.46 -94.00   0.00  132
 17  \w    100.00 165.00   0.50    1.91    --  107.46 125.00  60.00  130
 18  \w    103.00 169.00   0.50    1.91    --  107.46  77.00 -90.00  132
 19  \w     45.00  70.00   0.50    1.91    --  107.46 -94.00-180.00   50
 20  \w    104.00 166.00   0.50    1.91    --  107.46  77.00  30.00  124
;
_diffrn_measurement_device 'four-circle diffractometer'
_diffrn_measurement_device_type 'SuperNova, Dual, Cu at home/near, Pilatus 200K'
_diffrn_measurement_method '\w scans'
_diffrn_radiation_type CuK\a
_diffrn_radiation_wavelength 1.54184
_diffrn_reflns_av_R_equivalents 0.0317
_diffrn_reflns_av_unetI/netI 0.0206
_diffrn_reflns_Laue_measured_fraction_full 0.999
_diffrn_reflns_Laue_measured_fraction_max 0.973
_diffrn_reflns_limit_h_max 17
_diffrn_reflns_limit_h_min -17
_diffrn_reflns_limit_k_max 13
_diffrn_reflns_limit_k_min -13
_diffrn_reflns_limit_l_max 20
_diffrn_reflns_limit_l_min -18
_diffrn_reflns_number 19303
_diffrn_reflns_point_group_measured_fraction_full 0.999
_diffrn_reflns_point_group_measured_fraction_max 0.973
_diffrn_reflns_theta_full 67.684
_diffrn_reflns_theta_max 78.274
_diffrn_reflns_theta_min 3.881
_exptl_absorpt_coefficient_mu 1.535
_exptl_absorpt_correction_T_max 1.00000
_exptl_absorpt_correction_T_min 0.58727
_exptl_absorpt_correction_type multi-scan
_exptl_absorpt_process_details
;
CrysAlisPro 1.171.42.89a (Rigaku Oxford Diffraction, 2023)
Empirical absorption correction using spherical harmonics,
implemented in SCALE3 ABSPACK scaling algorithm.
;
_exptl_crystal_colour 'clear light colourless'
_exptl_crystal_colour_lustre clear
_exptl_crystal_colour_modifier light
_exptl_crystal_colour_primary colourless
_exptl_crystal_density_diffrn 1.312
_exptl_crystal_description needle
_exptl_crystal_F_000 968
_exptl_crystal_recrystallization_method 'Slow diffussion method'
_exptl_crystal_size_max 0.9
_exptl_crystal_size_mid 0.18
_exptl_crystal_size_min 0.11
_refine_diff_density_max 0.274
_refine_diff_density_min -0.281
_refine_diff_density_rms 0.040
_refine_ls_extinction_coef 0.0015(2)
_refine_ls_extinction_expression Fc^*^=kFc[1+0.001xFc^2^\l^3^/sin(2\q)]^-1/4^
_refine_ls_extinction_method 'SHELXL-2018/3 (Sheldrick 2018)'
_refine_ls_goodness_of_fit_ref 1.052
_refine_ls_hydrogen_treatment constr
_refine_ls_matrix_type full
_refine_ls_number_parameters 302
_refine_ls_number_reflns 4885
_refine_ls_number_restraints 0
_refine_ls_restrained_S_all 1.052
_refine_ls_R_factor_all 0.0434
_refine_ls_R_factor_gt 0.0408
_refine_ls_shift/su_max 0.000
_refine_ls_shift/su_mean 0.000
_refine_ls_structure_factor_coef Fsqd
_refine_ls_weighting_details 'w=1/[\s^2^(Fo^2^)+(0.0729P)^2^+0.3543P] where P=(Fo^2^+2Fc^2^)/3'
_refine_ls_weighting_scheme calc
_refine_ls_wR_factor_gt 0.1191
_refine_ls_wR_factor_ref 0.1217
_reflns_Friedel_coverage 0.000
_reflns_number_gt 4496
_reflns_number_total 4885
_reflns_threshold_expression 'I > 2\s(I)'
_cod_data_source_file d4ob00879k2.cif
_cod_data_source_block 5a
_cod_depositor_comments 'Adding full bibliography for 7160054--7160057.cif.'
_cod_database_code 7160055
_shelx_shelxl_version_number 2018/3
_shelx_space_group_comment
;
The symmetry employed for this shelxl refinement is uniquely defined
by the following loop, which should always be used as a source of
symmetry information in preference to the above space-group names.
They are only intended as comments.
;
_shelx_estimated_absorpt_t_max 0.849
_shelx_estimated_absorpt_t_min 0.339
_olex2_refinement_description
;
1. Fixed Uiso
 At 1.2 times of:
  All C(H) groups
 At 1.5 times of:
  All C(H,H,H) groups
2.a Aromatic/amide H refined with riding coordinates:
 C6(H6), C5(H5), C24(H24), C2(H2), C3(H3), C28(H28), C17(H17), C15(H15),
 C16(H16), C13(H13), C27(H27), C25(H25), C26(H26), C14(H14)
2.b Idealised Me refined as rotating group:
 C32(H32A,H32B,H32C), C33(H33A,H33B,H33C), C11(H11A,H11B,H11C)
;
_olex2_submission_special_instructions 'No special instructions were received'
_oxdiff_exptl_absorpt_empirical_details
;
Empirical correction (ABSPACK) includes:
- Absorption correction using spherical harmonics
- Frame scaling
;

loop_
_space_group_symop_operation_xyz
'x, y, z'
'-x+1/2, y+1/2, -z+1/2'
'-x, -y, -z'
'x-1/2, -y-1/2, z-1/2'

loop_
_atom_site_label
_atom_site_type_symbol
_atom_site_fract_x
_atom_site_fract_y
_atom_site_fract_z
_atom_site_U_iso_or_equiv
_atom_site_adp_type
_atom_site_occupancy
_atom_site_site_symmetry_order
_atom_site_calc_flag
_atom_site_refinement_flags_posn
_atom_site_refinement_flags_adp
_atom_site_refinement_flags_occupancy
_atom_site_disorder_assembly
_atom_site_disorder_group
S7 S 0.17778(3) 0.50092(3) 0.38278(2) 0.04807(13) Uani 1 1 d . . . . .
O29 O 0.23716(7) 0.75671(9) 0.30774(6) 0.0491(2) Uani 1 1 d . . . . .
O8 O 0.24906(9) 0.47324(11) 0.33155(7) 0.0621(3) Uani 1 1 d . . . . .
O9 O 0.08263(9) 0.54907(11) 0.34267(8) 0.0674(3) Uani 1 1 d . . . . .
N18 N 0.30656(10) 0.76719(11) 0.52159(7) 0.0517(3) Uani 1 1 d . . . . .
O31 O 0.14164(9) 0.86741(13) 0.37803(8) 0.0745(3) Uani 1 1 d . . . . .
N22 N 0.35247(10) 0.87746(12) 0.49879(8) 0.0586(3) Uani 1 1 d . . . . .
N10 N 0.22365(9) 0.59092(11) 0.46160(7) 0.0500(3) Uani 1 1 d . . . . .
C20 C 0.31233(10) 0.74964(12) 0.38168(8) 0.0461(3) Uani 1 1 d . . . . .
C21 C 0.34984(11) 0.87345(13) 0.42007(9) 0.0539(3) Uani 1 1 d . . . . .
C23 C 0.40180(10) 0.68216(13) 0.35862(9) 0.0500(3) Uani 1 1 d . . . . .
C19 C 0.27395(10) 0.69121(12) 0.45558(8) 0.0452(3) Uani 1 1 d . . . . .
C4 C 0.12555(13) 0.15159(14) 0.52634(10) 0.0584(4) Uani 1 1 d . . . . .
C12 C 0.29130(11) 0.76049(13) 0.60570(9) 0.0523(3) Uani 1 1 d . . . . .
C1 C 0.15743(10) 0.36486(12) 0.43798(8) 0.0469(3) Uani 1 1 d . . . . .
C6 C 0.22776(12) 0.27097(15) 0.44997(10) 0.0596(4) Uani 1 1 d . . . . .
H6 H 0.286038 0.278583 0.428649 0.072 Uiso 1 1 calc R U . . .
C30 C 0.15197(11) 0.81883(14) 0.31428(10) 0.0549(3) Uani 1 1 d . . . . .
C5 C 0.21089(14) 0.16550(16) 0.49392(11) 0.0664(4) Uani 1 1 d . . . . .
H5 H 0.258440 0.102315 0.501778 0.080 Uiso 1 1 calc R U . . .
C24 C 0.41445(13) 0.67959(17) 0.27662(11) 0.0650(4) Uani 1 1 d . . . . .
H24 H 0.365609 0.713222 0.234707 0.078 Uiso 1 1 calc R U . . .
C2 C 0.07083(12) 0.35165(15) 0.46878(12) 0.0645(4) Uani 1 1 d . . . . .
H2 H 0.022461 0.413835 0.459676 0.077 Uiso 1 1 calc R U . . .
C3 C 0.05580(13) 0.24592(16) 0.51323(13) 0.0689(4) Uani 1 1 d . . . . .
H3 H -0.002401 0.238312 0.534663 0.083 Uiso 1 1 calc R U . . .
C28 C 0.47577(12) 0.63304(18) 0.42025(11) 0.0671(4) Uani 1 1 d . . . . .
H28 H 0.468719 0.635089 0.475963 0.081 Uiso 1 1 calc R U . . .
C32 C 0.07931(12) 0.81377(18) 0.23380(12) 0.0694(4) Uani 1 1 d . . . . .
H32A H 0.097183 0.874434 0.195873 0.104 Uiso 1 1 calc R U . . .
H32B H 0.013534 0.831501 0.243611 0.104 Uiso 1 1 calc R U . . .
H32C H 0.080190 0.732115 0.209841 0.104 Uiso 1 1 calc R U . . .
C17 C 0.35019(14) 0.83392(19) 0.66540(10) 0.0700(4) Uani 1 1 d . . . . .
H17 H 0.398752 0.885377 0.650425 0.084 Uiso 1 1 calc R U . . .
C33 C 0.38723(17) 0.97648(17) 0.37338(12) 0.0747(5) Uani 1 1 d . . . . .
H33A H 0.333297 1.008767 0.332167 0.112 Uiso 1 1 calc R U . . .
H33B H 0.438816 0.945591 0.346107 0.112 Uiso 1 1 calc R U . . .
H33C H 0.413739 1.041640 0.411684 0.112 Uiso 1 1 calc R U . . .
C15 C 0.26524(19) 0.7565(2) 0.76978(11) 0.0858(7) Uani 1 1 d . . . . .
H15 H 0.256704 0.754700 0.825126 0.103 Uiso 1 1 calc R U . . .
C16 C 0.33672(18) 0.8307(2) 0.74726(11) 0.0847(6) Uani 1 1 d . . . . .
H16 H 0.376833 0.879556 0.787455 0.102 Uiso 1 1 calc R U . . .
C13 C 0.21837(16) 0.68549(18) 0.62761(11) 0.0731(5) Uani 1 1 d . . . . .
H13 H 0.178197 0.636341 0.587619 0.088 Uiso 1 1 calc R U . . .
C27 C 0.56082(13) 0.5805(2) 0.39885(15) 0.0802(5) Uani 1 1 d . . . . .
H27 H 0.610219 0.547108 0.440409 0.096 Uiso 1 1 calc R U . . .
C11 C 0.11006(18) 0.03721(19) 0.57634(13) 0.0817(6) Uani 1 1 d . . . . .
H11A H 0.115993 -0.036066 0.543793 0.122 Uiso 1 1 calc R U . . .
H11B H 0.044728 0.039898 0.590082 0.122 Uiso 1 1 calc R U . . .
H11C H 0.159611 0.035061 0.626936 0.122 Uiso 1 1 calc R U . . .
C25 C 0.49937(16) 0.6273(2) 0.25629(14) 0.0825(6) Uani 1 1 d . . . . .
H25 H 0.507166 0.625757 0.200753 0.099 Uiso 1 1 calc R U . . .
C26 C 0.57218(14) 0.57767(19) 0.31752(16) 0.0817(6) Uani 1 1 d . . . . .
H26 H 0.629023 0.542265 0.303547 0.098 Uiso 1 1 calc R U . . .
C14 C 0.20579(19) 0.6845(2) 0.71046(13) 0.0890(6) Uani 1 1 d . . . . .
H14 H 0.156621 0.634452 0.725843 0.107 Uiso 1 1 calc R U . . .

loop_
_atom_site_aniso_label
_atom_site_aniso_U_11
_atom_site_aniso_U_22
_atom_site_aniso_U_33
_atom_site_aniso_U_23
_atom_site_aniso_U_13
_atom_site_aniso_U_12
S7 0.0534(2) 0.0442(2) 0.0471(2) -0.00046(12) 0.01092(15) -0.00271(12)
O29 0.0488(5) 0.0518(5) 0.0462(5) 0.0052(4) 0.0076(4) 0.0046(4)
O8 0.0757(7) 0.0593(6) 0.0573(6) -0.0080(5) 0.0280(5) -0.0081(5)
O9 0.0611(6) 0.0627(7) 0.0728(7) 0.0134(6) -0.0010(5) 0.0014(5)
N18 0.0635(7) 0.0454(6) 0.0464(6) -0.0018(5) 0.0112(5) -0.0057(5)
O31 0.0696(7) 0.0766(8) 0.0792(8) -0.0074(6) 0.0189(6) 0.0173(6)
N22 0.0698(8) 0.0474(6) 0.0582(7) -0.0024(5) 0.0110(6) -0.0101(6)
N10 0.0616(7) 0.0433(6) 0.0469(6) -0.0006(5) 0.0149(5) -0.0047(5)
C20 0.0476(7) 0.0458(7) 0.0444(6) 0.0032(5) 0.0077(5) -0.0015(5)
C21 0.0591(8) 0.0459(7) 0.0570(8) 0.0009(6) 0.0118(6) -0.0059(6)
C23 0.0456(6) 0.0476(7) 0.0577(8) 0.0019(6) 0.0121(6) -0.0036(5)
C19 0.0488(6) 0.0425(6) 0.0448(6) 0.0008(5) 0.0100(5) 0.0027(5)
C4 0.0695(9) 0.0472(7) 0.0557(8) 0.0010(6) 0.0053(7) -0.0094(7)
C12 0.0601(8) 0.0510(7) 0.0452(7) 0.0008(5) 0.0085(6) 0.0135(6)
C1 0.0507(7) 0.0411(6) 0.0490(7) -0.0036(5) 0.0100(5) -0.0024(5)
C6 0.0589(8) 0.0564(8) 0.0672(9) 0.0036(7) 0.0213(7) 0.0087(7)
C30 0.0531(7) 0.0484(7) 0.0642(9) 0.0078(6) 0.0137(6) 0.0052(6)
C5 0.0738(10) 0.0521(8) 0.0735(10) 0.0065(7) 0.0148(8) 0.0135(7)
C24 0.0659(9) 0.0717(10) 0.0620(9) 0.0065(8) 0.0239(7) 0.0063(8)
C2 0.0560(8) 0.0504(8) 0.0923(12) 0.0085(8) 0.0272(8) 0.0051(6)
C3 0.0635(9) 0.0608(9) 0.0880(12) 0.0088(8) 0.0285(9) -0.0061(7)
C28 0.0531(8) 0.0769(11) 0.0679(10) 0.0041(8) 0.0027(7) 0.0050(7)
C32 0.0548(8) 0.0713(11) 0.0773(11) 0.0129(8) 0.0004(8) 0.0044(7)
C17 0.0695(10) 0.0820(11) 0.0543(8) -0.0094(8) 0.0013(7) 0.0070(8)
C33 0.0963(14) 0.0578(9) 0.0725(11) 0.0038(8) 0.0227(10) -0.0216(9)
C15 0.1095(16) 0.1028(16) 0.0471(8) 0.0049(9) 0.0198(10) 0.0446(13)
C16 0.0916(13) 0.1055(16) 0.0507(9) -0.0124(9) -0.0020(9) 0.0253(12)
C13 0.0934(12) 0.0741(11) 0.0574(9) -0.0052(8) 0.0286(9) -0.0059(9)
C27 0.0478(8) 0.0760(11) 0.1117(16) 0.0033(11) 0.0028(9) 0.0046(8)
C11 0.0975(14) 0.0608(10) 0.0818(12) 0.0173(9) 0.0053(10) -0.0153(10)
C25 0.0838(13) 0.0827(13) 0.0939(14) 0.0006(11) 0.0494(11) 0.0042(10)
C26 0.0570(9) 0.0701(11) 0.1265(18) -0.0028(11) 0.0391(11) -0.0025(8)
C14 0.1155(17) 0.0925(15) 0.0697(11) 0.0037(10) 0.0446(12) 0.0086(13)

loop_
_atom_type_symbol
_atom_type_description
_atom_type_scat_dispersion_real
_atom_type_scat_dispersion_imag
_atom_type_scat_source
C C 0.0181 0.0091 'International Tables Vol C Tables 4.2.6.8 and 6.1.1.4'
H H 0.0000 0.0000 'International Tables Vol C Tables 4.2.6.8 and 6.1.1.4'
N N 0.0311 0.0180 'International Tables Vol C Tables 4.2.6.8 and 6.1.1.4'
O O 0.0492 0.0322 'International Tables Vol C Tables 4.2.6.8 and 6.1.1.4'
S S 0.3331 0.5567 'International Tables Vol C Tables 4.2.6.8 and 6.1.1.4'

loop_
_geom_angle_atom_site_label_1
_geom_angle_atom_site_label_2
_geom_angle_atom_site_label_3
_geom_angle
_geom_angle_site_symmetry_1
_geom_angle_site_symmetry_3
_geom_angle_publ_flag
O8 S7 O9 117.89(7) . . ?
O8 S7 N10 112.36(7) . . ?
O8 S7 C1 108.44(7) . . ?
O9 S7 N10 108.79(7) . . ?
O9 S7 C1 108.25(7) . . ?
N10 S7 C1 99.44(6) . . ?
C30 O29 C20 116.54(11) . . ?
N22 N18 C12 116.47(11) . . ?
C19 N18 N22 112.86(11) . . ?
C19 N18 C12 130.18(12) . . ?
C21 N22 N18 107.78(12) . . ?
C19 N10 S7 124.31(10) . . ?
O29 C20 C21 115.65(11) . . ?
O29 C20 C23 107.31(11) . . ?
O29 C20 C19 112.63(10) . . ?
C21 C20 C23 107.14(11) . . ?
C21 C20 C19 100.04(10) . . ?
C23 C20 C19 114.07(11) . . ?
N22 C21 C20 112.71(12) . . ?
N22 C21 C33 122.83(14) . . ?
C33 C21 C20 124.30(13) . . ?
C24 C23 C20 120.13(13) . . ?
C24 C23 C28 119.00(15) . . ?
C28 C23 C20 120.59(13) . . ?
N18 C19 C20 105.43(11) . . ?
N10 C19 N18 122.74(12) . . ?
N10 C19 C20 131.82(12) . . ?
C5 C4 C3 118.11(15) . . ?
C5 C4 C11 120.75(17) . . ?
C3 C4 C11 121.13(17) . . ?
C17 C12 N18 118.28(15) . . ?
C13 C12 N18 121.56(14) . . ?
C13 C12 C17 120.14(15) . . ?
C6 C1 S7 120.24(11) . . ?
C2 C1 S7 120.04(11) . . ?
C2 C1 C6 119.72(14) . . ?
C1 C6 H6 120.3 . . ?
C1 C6 C5 119.43(15) . . ?
C5 C6 H6 120.3 . . ?
O29 C30 C32 110.41(14) . . ?
O31 C30 O29 121.79(14) . . ?
O31 C30 C32 127.79(15) . . ?
C4 C5 C6 121.66(15) . . ?
C4 C5 H5 119.2 . . ?
C6 C5 H5 119.2 . . ?
C23 C24 H24 119.8 . . ?
C23 C24 C25 120.39(18) . . ?
C25 C24 H24 119.8 . . ?
C1 C2 H2 120.0 . . ?
C1 C2 C3 119.94(15) . . ?
C3 C2 H2 120.0 . . ?
C4 C3 C2 121.13(15) . . ?
C4 C3 H3 119.4 . . ?
C2 C3 H3 119.4 . . ?
C23 C28 H28 120.0 . . ?
C23 C28 C27 119.98(17) . . ?
C27 C28 H28 120.0 . . ?
C30 C32 H32A 109.5 . . ?
C30 C32 H32B 109.5 . . ?
C30 C32 H32C 109.5 . . ?
H32A C32 H32B 109.5 . . ?
H32A C32 H32C 109.5 . . ?
H32B C32 H32C 109.5 . . ?
C12 C17 H17 120.1 . . ?
C16 C17 C12 119.8(2) . . ?
C16 C17 H17 120.1 . . ?
C21 C33 H33A 109.5 . . ?
C21 C33 H33B 109.5 . . ?
C21 C33 H33C 109.5 . . ?
H33A C33 H33B 109.5 . . ?
H33A C33 H33C 109.5 . . ?
H33B C33 H33C 109.5 . . ?
C16 C15 H15 120.1 . . ?
C16 C15 C14 119.76(18) . . ?
C14 C15 H15 120.1 . . ?
C17 C16 H16 119.7 . . ?
C15 C16 C17 120.6(2) . . ?
C15 C16 H16 119.7 . . ?
C12 C13 H13 120.5 . . ?
C12 C13 C14 118.97(19) . . ?
C14 C13 H13 120.5 . . ?
C28 C27 H27 119.8 . . ?
C26 C27 C28 120.50(19) . . ?
C26 C27 H27 119.8 . . ?
C4 C11 H11A 109.5 . . ?
C4 C11 H11B 109.5 . . ?
C4 C11 H11C 109.5 . . ?
H11A C11 H11B 109.5 . . ?
H11A C11 H11C 109.5 . . ?
H11B C11 H11C 109.5 . . ?
C24 C25 H25 119.8 . . ?
C26 C25 C24 120.43(19) . . ?
C26 C25 H25 119.8 . . ?
C27 C26 C25 119.69(17) . . ?
C27 C26 H26 120.2 . . ?
C25 C26 H26 120.2 . . ?
C15 C14 C13 120.7(2) . . ?
C15 C14 H14 119.7 . . ?
C13 C14 H14 119.7 . . ?

loop_
_geom_bond_atom_site_label_1
_geom_bond_atom_site_label_2
_geom_bond_distance
_geom_bond_site_symmetry_2
_geom_bond_publ_flag
S7 O8 1.4281(11) . ?
S7 O9 1.4326(12) . ?
S7 N10 1.6311(12) . ?
S7 C1 1.7637(14) . ?
O29 C20 1.4252(16) . ?
O29 C30 1.3614(17) . ?
N18 N22 1.4209(17) . ?
N18 C19 1.3539(17) . ?
N18 C12 1.4249(18) . ?
O31 C30 1.1930(19) . ?
N22 C21 1.2751(19) . ?
N10 C19 1.2900(17) . ?
C20 C21 1.5146(19) . ?
C20 C23 1.5265(19) . ?
C20 C19 1.5344(18) . ?
C21 C33 1.486(2) . ?
C23 C24 1.378(2) . ?
C23 C28 1.383(2) . ?
C4 C5 1.375(2) . ?
C4 C3 1.378(2) . ?
C4 C11 1.509(2) . ?
C12 C17 1.382(2) . ?
C12 C13 1.379(2) . ?
C1 C6 1.379(2) . ?
C1 C2 1.376(2) . ?
C6 H6 0.9300 . ?
C6 C5 1.381(2) . ?
C30 C32 1.484(2) . ?
C5 H5 0.9300 . ?
C24 H24 0.9300 . ?
C24 C25 1.383(2) . ?
C2 H2 0.9300 . ?
C2 C3 1.382(2) . ?
C3 H3 0.9300 . ?
C28 H28 0.9300 . ?
C28 C27 1.393(3) . ?
C32 H32A 0.9600 . ?
C32 H32B 0.9600 . ?
C32 H32C 0.9600 . ?
C17 H17 0.9300 . ?
C17 C16 1.379(3) . ?
C33 H33A 0.9600 . ?
C33 H33B 0.9600 . ?
C33 H33C 0.9600 . ?
C15 H15 0.9300 . ?
C15 C16 1.362(3) . ?
C15 C14 1.374(3) . ?
C16 H16 0.9300 . ?
C13 H13 0.9300 . ?
C13 C14 1.391(2) . ?
C27 H27 0.9300 . ?
C27 C26 1.362(3) . ?
C11 H11A 0.9600 . ?
C11 H11B 0.9600 . ?
C11 H11C 0.9600 . ?
C25 H25 0.9300 . ?
C25 C26 1.372(3) . ?
C26 H26 0.9300 . ?
C14 H14 0.9300 . ?

loop_
_geom_torsion_atom_site_label_1
_geom_torsion_atom_site_label_2
_geom_torsion_atom_site_label_3
_geom_torsion_atom_site_label_4
_geom_torsion
_geom_torsion_site_symmetry_1
_geom_torsion_site_symmetry_2
_geom_torsion_site_symmetry_3
_geom_torsion_site_symmetry_4
_geom_torsion_publ_flag
S7 N10 C19 N18 176.50(11) . . . . ?
S7 N10 C19 C20 -5.5(2) . . . . ?
S7 C1 C6 C5 179.50(13) . . . . ?
S7 C1 C2 C3 -178.90(14) . . . . ?
O29 C20 C21 N22 131.96(14) . . . . ?
O29 C20 C21 C33 -52.5(2) . . . . ?
O29 C20 C23 C24 22.65(18) . . . . ?
O29 C20 C23 C28 -163.38(13) . . . . ?
O29 C20 C19 N18 -133.19(12) . . . . ?
O29 C20 C19 N10 48.58(19) . . . . ?
O8 S7 N10 C19 47.42(14) . . . . ?
O8 S7 C1 C6 21.64(14) . . . . ?
O8 S7 C1 C2 -157.90(13) . . . . ?
O9 S7 N10 C19 -84.99(13) . . . . ?
O9 S7 C1 C6 150.64(13) . . . . ?
O9 S7 C1 C2 -28.91(15) . . . . ?
N18 N22 C21 C20 -7.24(18) . . . . ?
N18 N22 C21 C33 177.16(16) . . . . ?
N18 C12 C17 C16 179.35(16) . . . . ?
N18 C12 C13 C14 -178.87(17) . . . . ?
N22 N18 C19 N10 -174.74(13) . . . . ?
N22 N18 C19 C20 6.82(15) . . . . ?
N22 N18 C12 C17 -22.50(19) . . . . ?
N22 N18 C12 C13 155.93(15) . . . . ?
N10 S7 C1 C6 -95.87(13) . . . . ?
N10 S7 C1 C2 84.58(14) . . . . ?
C20 O29 C30 O31 1.7(2) . . . . ?
C20 O29 C30 C32 -177.55(12) . . . . ?
C20 C23 C24 C25 174.82(16) . . . . ?
C20 C23 C28 C27 -174.89(16) . . . . ?
C21 C20 C23 C24 -102.13(16) . . . . ?
C21 C20 C23 C28 71.83(17) . . . . ?
C21 C20 C19 N18 -9.82(13) . . . . ?
C21 C20 C19 N10 171.95(15) . . . . ?
C23 C20 C21 N22 -108.48(15) . . . . ?
C23 C20 C21 C33 67.05(19) . . . . ?
C23 C20 C19 N18 104.19(13) . . . . ?
C23 C20 C19 N10 -74.05(19) . . . . ?
C23 C24 C25 C26 -0.2(3) . . . . ?
C23 C28 C27 C26 0.4(3) . . . . ?
C19 N18 N22 C21 0.01(18) . . . . ?
C19 N18 C12 C17 166.19(15) . . . . ?
C19 N18 C12 C13 -15.4(2) . . . . ?
C19 C20 C21 N22 10.73(16) . . . . ?
C19 C20 C21 C33 -173.74(16) . . . . ?
C19 C20 C23 C24 148.14(14) . . . . ?
C19 C20 C23 C28 -37.89(19) . . . . ?
C12 N18 N22 C21 -172.79(13) . . . . ?
C12 N18 C19 N10 -3.2(2) . . . . ?
C12 N18 C19 C20 178.38(13) . . . . ?
C12 C17 C16 C15 -0.6(3) . . . . ?
C12 C13 C14 C15 -0.3(3) . . . . ?
C1 S7 N10 C19 161.94(12) . . . . ?
C1 C6 C5 C4 -0.1(3) . . . . ?
C1 C2 C3 C4 -1.1(3) . . . . ?
C6 C1 C2 C3 1.6(3) . . . . ?
C30 O29 C20 C21 -57.85(15) . . . . ?
C30 O29 C20 C23 -177.32(11) . . . . ?
C30 O29 C20 C19 56.33(15) . . . . ?
C5 C4 C3 C2 0.0(3) . . . . ?
C24 C23 C28 C27 -0.9(3) . . . . ?
C24 C25 C26 C27 -0.3(3) . . . . ?
C2 C1 C6 C5 -1.0(2) . . . . ?
C3 C4 C5 C6 0.6(3) . . . . ?
C28 C23 C24 C25 0.8(3) . . . . ?
C28 C27 C26 C25 0.2(3) . . . . ?
C17 C12 C13 C14 -0.5(3) . . . . ?
C16 C15 C14 C13 0.6(3) . . . . ?
C13 C12 C17 C16 0.9(3) . . . . ?
C11 C4 C5 C6 -178.19(17) . . . . ?
C11 C4 C3 C2 178.80(18) . . . . ?
C14 C15 C16 C17 -0.1(3) . . . . ?
